data_2237960
loop_
_publ_author_name
'Eagle, Cassandra T.'
'Quarshie, Fredricka'
'Ketron, Megan E.'
'Atem-Tambe, Nkongho'

_publ_section_title
;
 <i>cis</i>-Tetrakis(\m-<i>N</i>-phenylacetamidato)-\k^4^<i>N</i>:<i>O</i>;\k^4^<i>O</i>:<i>N</i>-bis[(benzonitrile-\k<i>N</i>)rhodium(II)](<i>Rh</i>---<i>Rh</i>)
;
_journal_coeditor_code MW2103
_journal_issue 6
_journal_name_full 'Acta Crystallographica Section E'
_journal_page_first m329
_journal_paper_doi 10.1107/S1600536813012828
_journal_volume 69
_journal_year 2013
_chemical_formula_iupac '[Rh2 (C8 H8 N O)4 (C7 H5 N)2]'
_chemical_formula_moiety 'C46 H42 N6 O4 Rh2'
_chemical_formula_sum 'C46 H42 N6 O4 Rh2'
_chemical_formula_weight 948.69
_chemical_name_systematic
<i>cis</i>-Tetrakis(\m-<i>N</i>-phenylacetamidato)-\k^4^<i>N</i>:<i>O</i>;\k^4^<i>O</i>:<i>N</i>-bis[(benzonitrile-\k<i>N</i>)rhodium(II)](<i>Rh</i>---<i>Rh</i>)
_space_group_IT_number 14
_symmetry_cell_setting monoclinic
_symmetry_space_group_name_Hall '-P 2yn'
_symmetry_space_group_name_H-M 'P 1 21/n 1'
_atom_sites_solution_hydrogens geom
_atom_sites_solution_primary direct
_atom_sites_solution_secondary difmap
_cell_angle_alpha 90.0000
_cell_angle_beta 100.971(7)
_cell_angle_gamma 90.0000
_cell_formula_units_Z 2
_cell_length_a 10.2115(7)
_cell_length_b 9.9667(7)
_cell_length_c 21.3672(16)
_cell_measurement_reflns_used 20104
_cell_measurement_temperature 223
_cell_measurement_theta_max 27.50
_cell_measurement_theta_min 3.20
_cell_volume 2134.9(3)
_computing_cell_refinement '<i>CrystalClear-SM Auto</i> (Rigaku, 2011)'
_computing_data_collection '<i>CrystalClear-SM Auto</i> (Rigaku, 2011)'
_computing_data_reduction '<i>CrystalClear-SM Auto</i> (Rigaku, 2011)'
_computing_molecular_graphics 'CrystalStructure (Rigaku, 2010)'
_computing_publication_material 'CrystalStructure (Rigaku, 2010)'
_computing_structure_refinement 'SHELXL97 (Sheldrick, 2008)'
_computing_structure_solution 'SIR2004 (Burla <i>et al.</i>, 2005)'
_diffrn_ambient_temperature 223
_diffrn_detector_area_resol_mean 6.827
_diffrn_measured_fraction_theta_full 0.996
_diffrn_measured_fraction_theta_max 0.996
_diffrn_measurement_device_type 'Rigaku XtaLAB mini'
_diffrn_measurement_method \w
_diffrn_radiation_type 'Mo K\a'
_diffrn_radiation_wavelength 0.71075
_diffrn_reflns_av_R_equivalents 0.0225
_diffrn_reflns_limit_h_max 13
_diffrn_reflns_limit_h_min -13
_diffrn_reflns_limit_k_max 12
_diffrn_reflns_limit_k_min -12
_diffrn_reflns_limit_l_max 27
_diffrn_reflns_limit_l_min -27
_diffrn_reflns_number 21686
_diffrn_reflns_theta_full 27.48
_diffrn_reflns_theta_max 27.48
_diffrn_standards_number 0
_exptl_absorpt_coefficient_mu 0.821
_exptl_absorpt_correction_T_max 0.8796
_exptl_absorpt_correction_T_min 0.6886
_exptl_absorpt_correction_type multi-scan
_exptl_absorpt_process_details '(<i>REQAB</i>; Rigaku, 1998)'
_exptl_crystal_colour red
_exptl_crystal_density_diffrn 1.476
_exptl_crystal_density_method 'not measured'
_exptl_crystal_description prism
_exptl_crystal_F_000 964.00
_exptl_crystal_size_max 0.49
_exptl_crystal_size_mid 0.35
_exptl_crystal_size_min 0.16
_refine_diff_density_max 0.390
_refine_diff_density_min -0.340
_refine_ls_extinction_method none
_refine_ls_goodness_of_fit_ref 1.033
_refine_ls_hydrogen_treatment constr
_refine_ls_number_parameters 264
_refine_ls_number_reflns 4872
_refine_ls_number_restraints 0
_refine_ls_R_factor_gt 0.0214
_refine_ls_shift/su_max 0.005
_refine_ls_structure_factor_coef Fsqd
_refine_ls_weighting_details 'w = 1/[\s^2^(Fo^2^)+(0.0268P)^2^+0.9991P] where P=(Fo^2^+2Fc^2^)/3'
_refine_ls_weighting_scheme calc
_refine_ls_wR_factor_ref 0.0544
_reflns_number_gt 4413
_reflns_number_total 4872
_reflns_threshold_expression F^2^>2\s(F^2^)
_cod_data_source_file mw2103.cif
_cod_data_source_block I
_cod_original_sg_symbol_H-M 'P 21/n'
_cod_database_code 2237960
_cod_database_fobs_code 2237960

loop_
_symmetry_equiv_pos_site_id
_symmetry_equiv_pos_as_xyz
1 +X,+Y,+Z
2 1/2-X,1/2+Y,1/2-Z
3 -X,-Y,-Z
4 1/2+X,1/2-Y,1/2+Z

loop_
_atom_site_type_symbol
_atom_site_label
_atom_site_fract_x
_atom_site_fract_y
_atom_site_fract_z
_atom_site_U_iso_or_equiv
_atom_site_adp_type
_atom_site_calc_flag
_atom_site_refinement_flags
_atom_site_occupancy
_atom_site_symmetry_multiplicity
Rh Rh1 0.987101(12) 0.041420(12) 0.552011(5) 0.02306(5) Uani d . 1.0 4
O O1 1.07504(13) -0.13034(12) 0.59283(5) 0.0343(3) Uani d . 1.0 4
O O2 0.80499(13) -0.05051(13) 0.53865(6) 0.0347(3) Uani d . 1.0 4
N N1 0.89591(14) 0.20483(14) 0.50448(7) 0.0279(3) Uani d . 1.0 4
N N2 1.17358(13) 0.12274(14) 0.55998(6) 0.0267(3) Uani d . 1.0 4
N N3 0.95315(16) 0.11158(17) 0.64638(7) 0.0365(4) Uani d . 1.0 4
C C1 1.12289(18) -0.21431(17) 0.55768(8) 0.0311(4) Uani d . 1.0 4
C C3 0.75803(17) -0.10896(17) 0.48590(8) 0.0299(4) Uani d . 1.0 4
C C5 0.83771(17) 0.30448(18) 0.53903(8) 0.0321(4) Uani d . 1.0 4
C C11 1.23573(16) 0.18266(18) 0.61898(8) 0.0292(4) Uani d . 1.0 4
C C18 0.89020(19) 0.24259(19) 0.74055(8) 0.0358(4) Uani d . 1.0 4
C C17 0.92479(19) 0.16727(19) 0.68819(8) 0.0356(4) Uani d . 1.0 4
C C16 1.2654(2) 0.1039(2) 0.67331(9) 0.0400(5) Uani d . 1.0 4
C C2 1.2038(3) -0.3258(2) 0.59377(10) 0.0456(5) Uani d . 1.0 4
C C13 1.3258(3) 0.3739(3) 0.68191(11) 0.0509(6) Uani d . 1.0 4
C C4 0.61698(19) -0.1591(3) 0.48041(10) 0.0445(5) Uani d . 1.0 4
C C19 0.7609(3) 0.2429(3) 0.75172(11) 0.0524(6) Uani d . 1.0 4
C C14 1.3553(2) 0.2951(3) 0.73554(10) 0.0512(6) Uani d . 1.0 4
C C10 0.9057(3) 0.4201(3) 0.55934(13) 0.0560(7) Uani d . 1.0 4
C C6 0.7144(2) 0.2840(3) 0.55464(12) 0.0545(6) Uani d . 1.0 4
C C8 0.7233(3) 0.4990(3) 0.60496(15) 0.0680(8) Uani d . 1.0 4
C C12 1.2654(2) 0.31854(19) 0.62366(10) 0.0409(5) Uani d . 1.0 4
C C7 0.6577(3) 0.3819(3) 0.58741(15) 0.0697(8) Uani d . 1.0 4
C C20 0.7314(3) 0.3185(3) 0.80154(11) 0.0544(6) Uani d . 1.0 4
C C9 0.8477(3) 0.5177(3) 0.59178(17) 0.0758(9) Uani d . 1.0 4
C C21 0.8268(3) 0.3914(3) 0.83920(11) 0.0561(6) Uani d . 1.0 4
C C23 0.9875(3) 0.3163(3) 0.77885(11) 0.0611(7) Uani d . 1.0 4
C C15 1.3258(3) 0.1600(3) 0.73092(10) 0.0504(6) Uani d . 1.0 4
C C22 0.9550(3) 0.3898(4) 0.82871(13) 0.0771(9) Uani d . 1.0 4
H H9 1.2446 0.0119 0.6710 0.0480 Uiso calc R 1.0 4
H H10A 1.2502 -0.2924 0.6346 0.0548 Uiso calc R 1.0 4
H H10B 1.2682 -0.3583 0.5694 0.0548 Uiso calc R 1.0 4
H H10C 1.1450 -0.3986 0.6006 0.0548 Uiso calc R 1.0 4
H H11 1.3466 0.4658 0.6845 0.0611 Uiso calc R 1.0 4
H H12A 0.5704 -0.1511 0.4366 0.0534 Uiso calc R 1.0 4
H H12B 0.5714 -0.1059 0.5077 0.0534 Uiso calc R 1.0 4
H H12C 0.6184 -0.2524 0.4934 0.0534 Uiso calc R 1.0 4
H H13 0.6941 0.1923 0.7258 0.0629 Uiso calc R 1.0 4
H H14 1.3950 0.3329 0.7749 0.0614 Uiso calc R 1.0 4
H H15 0.9920 0.4335 0.5512 0.0672 Uiso calc R 1.0 4
H H16 0.6684 0.2034 0.5431 0.0653 Uiso calc R 1.0 4
H H17 0.6834 0.5662 0.6259 0.0816 Uiso calc R 1.0 4
H H18 1.2446 0.3735 0.5874 0.0491 Uiso calc R 1.0 4
H H19 0.5733 0.3671 0.5976 0.0836 Uiso calc R 1.0 4
H H20 0.6439 0.3191 0.8093 0.0653 Uiso calc R 1.0 4
H H21 0.8946 0.5972 0.6048 0.0910 Uiso calc R 1.0 4
H H22 0.8052 0.4431 0.8726 0.0674 Uiso calc R 1.0 4
H H23 1.0753 0.3168 0.7713 0.0733 Uiso calc R 1.0 4
H H24 1.3468 0.1053 0.7673 0.0604 Uiso calc R 1.0 4
H H25 1.0215 0.4391 0.8556 0.0926 Uiso calc R 1.0 4

loop_
_atom_site_aniso_label
_atom_site_aniso_U_11
_atom_site_aniso_U_22
_atom_site_aniso_U_33
_atom_site_aniso_U_12
_atom_site_aniso_U_13
_atom_site_aniso_U_23
Rh1 0.03062(7) 0.02261(7) 0.01845(7) -0.00433(5) 0.01099(5) -0.00399(5)
O1 0.0538(8) 0.0259(6) 0.0250(6) -0.0002(6) 0.0122(6) 0.0003(5)
O2 0.0396(7) 0.0403(7) 0.0290(6) -0.0155(6) 0.0184(6) -0.0093(6)
N1 0.0307(7) 0.0264(7) 0.0280(7) -0.0011(6) 0.0087(6) -0.0042(6)
N2 0.0292(7) 0.0268(7) 0.0249(7) -0.0039(6) 0.0076(6) -0.0035(6)
N3 0.0406(9) 0.0419(9) 0.0298(8) -0.0058(7) 0.0140(7) -0.0090(7)
C1 0.0376(9) 0.0251(8) 0.0308(9) -0.0041(7) 0.0066(7) -0.0008(7)
C3 0.0331(9) 0.0286(9) 0.0299(9) -0.0061(7) 0.0110(7) -0.0026(7)
C5 0.0323(9) 0.0307(9) 0.0332(9) 0.0018(7) 0.0058(7) -0.0056(7)
C11 0.0264(8) 0.0335(9) 0.0275(8) 0.0006(7) 0.0048(7) -0.0063(7)
C18 0.0435(10) 0.0405(10) 0.0264(9) 0.0037(9) 0.0148(8) -0.0042(8)
C17 0.0404(10) 0.0399(10) 0.0288(9) -0.0032(8) 0.0122(8) -0.0030(8)
C16 0.0450(11) 0.0423(11) 0.0320(10) -0.0012(9) 0.0056(8) -0.0006(8)
C2 0.0604(13) 0.0352(10) 0.0380(11) 0.0072(10) 0.0009(10) 0.0021(9)
C13 0.0508(12) 0.0414(11) 0.0555(13) 0.0017(10) -0.0027(10) -0.0205(11)
C4 0.0353(10) 0.0559(13) 0.0456(11) -0.0143(9) 0.0161(9) -0.0126(10)
C19 0.0440(12) 0.0684(15) 0.0484(12) -0.0031(11) 0.0178(10) -0.0126(11)
C14 0.0416(11) 0.0692(15) 0.0384(11) 0.0033(11) -0.0034(9) -0.0232(11)
C10 0.0430(12) 0.0450(12) 0.0852(18) -0.0103(10) 0.0256(12) -0.0277(12)
C6 0.0380(11) 0.0518(13) 0.0778(16) -0.0093(10) 0.0219(11) -0.0282(12)
C8 0.0578(15) 0.0585(15) 0.091(2) 0.0060(13) 0.0224(14) -0.0397(15)
C12 0.0458(11) 0.0316(10) 0.0411(11) 0.0026(8) -0.0025(9) -0.0056(8)
C7 0.0437(13) 0.0741(18) 0.098(2) -0.0029(13) 0.0304(13) -0.0401(17)
C20 0.0491(13) 0.0688(16) 0.0534(13) 0.0122(12) 0.0301(11) -0.0022(12)
C9 0.0659(17) 0.0508(15) 0.116(3) -0.0130(13) 0.0304(17) -0.0484(16)
C21 0.0731(16) 0.0614(15) 0.0411(12) 0.0123(13) 0.0293(11) -0.0113(11)
C23 0.0485(13) 0.0875(19) 0.0526(14) -0.0088(13) 0.0233(11) -0.0350(14)
C15 0.0527(13) 0.0667(15) 0.0285(10) 0.0033(11) -0.0003(9) -0.0007(10)
C22 0.0711(17) 0.103(3) 0.0626(16) -0.0158(17) 0.0259(14) -0.0519(17)

loop_
_atom_type_symbol
_atom_type_description
_atom_type_scat_dispersion_real
_atom_type_scat_dispersion_imag
_atom_type_scat_source
C C 0.0033 0.0016
;
International Tables for Crystallography
(1992, Vol. C, Tables 4.2.6.8 and 6.1.1.4)
;
H H 0.0000 0.0000
;
International Tables for Crystallography
(1992, Vol. C, Table 6.1.1.4)
;
N N 0.0061 0.0033
;
International Tables for Crystallography
(1992, Vol. C, Tables 4.2.6.8 and 6.1.1.4)
;
O O 0.0106 0.0060
;
International Tables for Crystallography
(1992, Vol. C, Tables 4.2.6.8 and 6.1.1.4)
;
Rh Rh -1.1178 0.9187
;
International Tables for Crystallography
(1992, Vol. C, Tables 4.2.6.8 and 6.1.1.4)
;

loop_
_geom_angle_atom_site_label_1
_geom_angle_atom_site_label_2
_geom_angle_atom_site_label_3
_geom_angle_site_symmetry_1
_geom_angle_site_symmetry_3
_geom_angle
_geom_angle_publ_flag
Rh1 Rh1 O1 3_756 . 89.45(4) ?
Rh1 Rh1 O2 3_756 . 88.51(4) ?
Rh1 Rh1 N1 3_756 . 86.26(5) ?
Rh1 Rh1 N2 3_756 . 87.11(4) ?
Rh1 Rh1 N3 3_756 . 176.96(5) ?
O1 Rh1 O2 . . 89.90(5) ?
O1 Rh1 N1 . . 175.42(5) ?
O1 Rh1 N2 . . 88.28(6) ?
O1 Rh1 N3 . . 90.46(6) ?
O2 Rh1 N1 . . 88.37(6) ?
O2 Rh1 N2 . . 175.28(6) ?
O2 Rh1 N3 . . 88.45(6) ?
N1 Rh1 N2 . . 93.12(6) ?
N1 Rh1 N3 . . 93.73(6) ?
N2 Rh1 N3 . . 95.92(6) ?
Rh1 O1 C1 . . 118.76(10) ?
Rh1 O2 C3 . . 120.41(13) ?
Rh1 N1 C1 . 3_756 121.73(12) ?
Rh1 N1 C5 . . 119.35(11) ?
C1 N1 C5 3_756 . 118.55(14) ?
Rh1 N2 C3 . 3_756 120.96(11) ?
Rh1 N2 C11 . . 119.25(11) ?
C3 N2 C11 3_756 . 119.44(14) ?
Rh1 N3 C17 . . 167.14(15) ?
O1 C1 N1 . 3_756 123.29(16) ?
O1 C1 C2 . . 114.51(16) ?
N1 C1 C2 3_756 . 122.20(17) ?
O2 C3 N2 . 3_756 122.80(16) ?
O2 C3 C4 . . 114.33(17) ?
N2 C3 C4 3_756 . 122.86(16) ?
N1 C5 C10 . . 120.72(18) ?
N1 C5 C6 . . 120.67(17) ?
C10 C5 C6 . . 118.6(2) ?
N2 C11 C16 . . 119.43(16) ?
N2 C11 C12 . . 121.70(16) ?
C16 C11 C12 . . 118.85(17) ?
C17 C18 C19 . . 121.03(18) ?
C17 C18 C23 . . 118.9(2) ?
C19 C18 C23 . . 120.1(2) ?
N3 C17 C18 . . 178.0(2) ?
C11 C16 C15 . . 120.3(2) ?
C14 C13 C12 . . 120.6(2) ?
C18 C19 C20 . . 119.2(2) ?
C13 C14 C15 . . 119.2(2) ?
C5 C10 C9 . . 120.5(3) ?
C5 C6 C7 . . 120.4(2) ?
C7 C8 C9 . . 119.2(3) ?
C11 C12 C13 . . 120.28(19) ?
C6 C7 C8 . . 120.7(3) ?
C19 C20 C21 . . 120.9(3) ?
C10 C9 C8 . . 120.6(3) ?
C20 C21 C22 . . 120.0(3) ?
C18 C23 C22 . . 119.3(3) ?
C16 C15 C14 . . 120.8(2) ?
C21 C22 C23 . . 120.6(3) ?
C11 C16 H9 . . 119.8 no
C15 C16 H9 . . 119.8 no
C1 C2 H10A . . 109.5 no
C1 C2 H10B . . 109.5 no
C1 C2 H10C . . 109.5 no
H10A C2 H10B . . 109.5 no
H10A C2 H10C . . 109.5 no
H10B C2 H10C . . 109.5 no
C14 C13 H11 . . 119.7 no
C12 C13 H11 . . 119.7 no
C3 C4 H12A . . 109.5 no
C3 C4 H12B . . 109.5 no
C3 C4 H12C . . 109.5 no
H12A C4 H12B . . 109.5 no
H12A C4 H12C . . 109.5 no
H12B C4 H12C . . 109.5 no
C18 C19 H13 . . 120.4 no
C20 C19 H13 . . 120.4 no
C13 C14 H14 . . 120.4 no
C15 C14 H14 . . 120.4 no
C5 C10 H15 . . 119.7 no
C9 C10 H15 . . 119.8 no
C5 C6 H16 . . 119.8 no
C7 C6 H16 . . 119.8 no
C7 C8 H17 . . 120.4 no
C9 C8 H17 . . 120.4 no
C11 C12 H18 . . 119.9 no
C13 C12 H18 . . 119.9 no
C6 C7 H19 . . 119.7 no
C8 C7 H19 . . 119.7 no
C19 C20 H20 . . 119.6 no
C21 C20 H20 . . 119.6 no
C10 C9 H21 . . 119.7 no
C8 C9 H21 . . 119.7 no
C20 C21 H22 . . 120.0 no
C22 C21 H22 . . 120.0 no
C18 C23 H23 . . 120.4 no
C22 C23 H23 . . 120.4 no
C16 C15 H24 . . 119.6 no
C14 C15 H24 . . 119.6 no
C21 C22 H25 . . 119.7 no
C23 C22 H25 . . 119.7 no

loop_
_geom_bond_atom_site_label_1
_geom_bond_atom_site_label_2
_geom_bond_site_symmetry_2
_geom_bond_distance
_geom_bond_publ_flag
Rh1 Rh1 3_756 2.4319(3) ?
Rh1 O1 . 2.0493(12) ?
Rh1 O2 . 2.0438(14) ?
Rh1 N1 . 2.0472(14) ?
Rh1 N2 . 2.0466(14) ?
Rh1 N3 . 2.2229(16) ?
O1 C1 . 1.282(3) ?
O2 C3 . 1.278(2) ?
N1 C1 3_756 1.309(3) ?
N1 C5 . 1.432(3) ?
N2 C3 3_756 1.315(3) ?
N2 C11 . 1.430(2) ?
N3 C17 . 1.135(3) ?
C1 C2 . 1.507(3) ?
C3 C4 . 1.508(3) ?
C5 C10 . 1.373(3) ?
C5 C6 . 1.378(3) ?
C11 C16 . 1.386(3) ?
C11 C12 . 1.387(3) ?
C18 C17 . 1.446(3) ?
C18 C19 . 1.386(3) ?
C18 C23 . 1.374(3) ?
C16 C15 . 1.385(3) ?
C13 C14 . 1.374(4) ?
C13 C12 . 1.393(3) ?
C19 C20 . 1.383(4) ?
C14 C15 . 1.380(4) ?
C10 C9 . 1.390(5) ?
C6 C7 . 1.390(4) ?
C8 C7 . 1.362(4) ?
C8 C9 . 1.365(5) ?
C20 C21 . 1.351(4) ?
C21 C22 . 1.369(5) ?
C23 C22 . 1.385(4) ?
C16 H9 . 0.940 no
C2 H10A . 0.970 no
C2 H10B . 0.970 no
C2 H10C . 0.970 no
C13 H11 . 0.940 no
C4 H12A . 0.970 no
C4 H12B . 0.970 no
C4 H12C . 0.970 no
C19 H13 . 0.940 no
C14 H14 . 0.940 no
C10 H15 . 0.940 no
C6 H16 . 0.940 no
C8 H17 . 0.940 no
C12 H18 . 0.940 no
C7 H19 . 0.940 no
C20 H20 . 0.940 no
C9 H21 . 0.940 no
C21 H22 . 0.940 no
C23 H23 . 0.940 no
C15 H24 . 0.940 no
C22 H25 . 0.940 no

loop_
_geom_torsion_atom_site_label_1
_geom_torsion_atom_site_label_2
_geom_torsion_atom_site_label_3
_geom_torsion_atom_site_label_4
_geom_torsion_site_symmetry_3
_geom_torsion_site_symmetry_4
_geom_torsion
_geom_torsion_publ_flag
O1 Rh1 Rh1 O2 3_756 3_756 -90.08(4) no
O1 Rh1 Rh1 N1 3_756 3_756 -1.62(4) no
O1 Rh1 Rh1 N2 3_756 3_756 91.69(4) no
O2 Rh1 Rh1 O1 3_756 3_756 90.08(4) no
O2 Rh1 Rh1 N1 3_756 3_756 -91.54(4) no
O2 Rh1 Rh1 N2 3_756 3_756 1.78(4) no
N1 Rh1 Rh1 O1 3_756 3_756 1.62(4) no
N1 Rh1 Rh1 O2 3_756 3_756 91.54(4) no
N1 Rh1 Rh1 N2 3_756 3_756 -86.68(4) no
N2 Rh1 Rh1 O1 3_756 3_756 -91.69(4) no
N2 Rh1 Rh1 O2 3_756 3_756 -1.78(4) no
N2 Rh1 Rh1 N1 3_756 3_756 86.68(4) no
